data_7100399
loop_
_publ_author_name
'Robert Buchanan'
'Lionel E. Cheruzel'
'Mark S. Mashuta'

_publ_section_title
;
A supramolecular assembly of side-by-side polyimidazole
tripod coils stabilized by &#x00F0;-&#x00F0; stacking and unique boric acid 
templated
hydrogen bonding interactions
;
_journal_name_full 'Chemical Communications'
_journal_paper_doi 10.1039/b419040h
_journal_year 2005
_chemical_formula_sum 'C30 H43 B N16 O7'
_chemical_formula_weight 750.61
_chemical_name_common
;
bis((1-methylimidazol-2-yl)methyl)(1-methyl-4-nitro -imidazol-
2-yl)methyl)amine boric acid
;
_space_group_IT_number 14
_symmetry_cell_setting monoclinic
_symmetry_space_group_name_Hall '-P 2yn'
_symmetry_space_group_name_H-M 'P 1 21/n 1'
_cell_angle_alpha 90.00
_cell_angle_beta 92.861(2)
_cell_angle_gamma 90.00
_cell_formula_units_Z 4
_cell_length_a 15.7997(18)
_cell_length_b 8.2540(9)
_cell_length_c 27.530(3)
_cell_measurement_temperature 100(2)
_cell_volume 3585.7(7)
_diffrn_ambient_temperature 100(2)
_exptl_crystal_density_diffrn 1.390
_cod_depositor_comments
;
The following automatic conversions were performed:
'_symmetry_cell_setting' value 'Monoclinic' changed to 'monoclinic'
according to '/home/saulius/struct/CIF-dictionaries/cif_core.dic'
dictionary named 'cif_core.dic' version 2.4.1 from 2010-06-29.

Automatic conversion script
Id: cif_fix_enum 1527 2010-12-29 10:47:43Z saulius 
;
_cod_original_sg_symbol_H-M 'P 21/n'
_cod_database_code 7100399

loop_
_symmetry_equiv_pos_as_xyz
'x, y, z'
'-x+1/2, y+1/2, -z+1/2'
'-x, -y, -z'
'x-1/2, -y-1/2, z-1/2'

loop_
_atom_site_label
_atom_site_type_symbol
_atom_site_fract_x
_atom_site_fract_y
_atom_site_fract_z
_atom_site_U_iso_or_equiv
_atom_site_adp_type
_atom_site_occupancy
_atom_site_symmetry_multiplicity
_atom_site_calc_flag
_atom_site_refinement_flags
_atom_site_disorder_assembly
_atom_site_disorder_group
O1 O 0.17604(7) -0.30799(13) 0.23391(4) 0.0289(3) Uani 1 1 d . . .
O2 O 0.07978(8) -0.43957(13) 0.27127(4) 0.0361(3) Uani 1 1 d . . .
O3 O 0.68497(7) 1.27706(12) 0.23026(4) 0.0266(2) Uani 1 1 d . . .
O4 O 0.57961(8) 1.41284(13) 0.25695(4) 0.0340(3) Uani 1 1 d . . .
N1 N 0.13710(7) 0.03963(14) 0.33618(4) 0.0186(2) Uani 1 1 d . . .
N2 N 0.06272(7) -0.18901(13) 0.33513(4) 0.0183(2) Uani 1 1 d . . .
N3 N -0.15057(7) 0.31199(14) 0.32395(4) 0.0186(2) Uani 1 1 d . . .
N4 N -0.22720(7) 0.25890(14) 0.38709(4) 0.0182(2) Uani 1 1 d . . .
N5 N 0.02556(7) 0.48763(14) 0.43607(4) 0.0208(3) Uani 1 1 d . . .
N6 N 0.10003(7) 0.31659(14) 0.48305(4) 0.0229(3) Uani 1 1 d . . .
N7 N 0.12410(8) -0.31962(14) 0.26587(4) 0.0234(3) Uani 1 1 d . . .
N8 N -0.02434(7) 0.13364(13) 0.39666(4) 0.0151(2) Uani 1 1 d . . .
N9 N 0.64475(7) 0.97985(13) 0.34542(4) 0.0174(2) Uani 1 1 d . . .
N10 N 0.56226(7) 1.19532(13) 0.33123(4) 0.0191(2) Uani 1 1 d . . .
N11 N 0.56323(7) 0.58906(14) 0.45885(4) 0.0208(3) Uani 1 1 d . . .
N12 N 0.59198(7) 0.80351(14) 0.50532(4) 0.0221(3) Uani 1 1 d . . .
N13 N 0.37341(8) 0.66885(15) 0.32972(4) 0.0227(3) Uani 1 1 d . . .
N14 N 0.28233(7) 0.74035(14) 0.38415(4) 0.0202(3) Uani 1 1 d . . .
N15 N 0.62786(8) 1.29723(14) 0.25907(4) 0.0214(3) Uani 1 1 d . . .
N16 N 0.48137(7) 0.88900(13) 0.40019(4) 0.0173(2) Uani 1 1 d . . .
C1 C 0.07630(8) -0.05043(16) 0.35777(5) 0.0167(3) Uani 1 1 d . . .
C2 C 0.11707(9) -0.18600(16) 0.29850(5) 0.0182(3) Uani 1 1 d . . .
C3 C 0.16427(9) -0.04763(17) 0.29819(5) 0.0198(3) Uani 1 1 d . . .
H3 H 0.2065 -0.0189 0.2764 0.027(4) Uiso 1 1 calc R . .
C4 C 0.16935(10) 0.19781(17) 0.35253(6) 0.0257(3) Uani 1 1 d . . .
H4A H 0.2116 0.2361 0.3303 0.073(7) Uiso 1 1 calc R . .
H4B H 0.1956 0.1878 0.3854 0.074(7) Uiso 1 1 calc R . .
H4C H 0.1224 0.2754 0.3528 0.054(6) Uiso 1 1 calc R . .
C5 C 0.03732(8) 0.00176(16) 0.40347(5) 0.0171(3) Uani 1 1 d . . .
H5A H 0.0088 -0.0926 0.4177 0.017(4) Uiso 1 1 calc R . .
H5B H 0.0829 0.0372 0.4271 0.018(4) Uiso 1 1 calc R . .
C6 C -0.16299(8) 0.20994(16) 0.36166(5) 0.0166(3) Uani 1 1 d . . .
C7 C -0.25650(9) 0.39827(17) 0.36464(5) 0.0204(3) Uani 1 1 d . . .
H7 H -0.3026 0.4614 0.3749 0.024(4) Uiso 1 1 calc R . .
C8 C -0.21007(9) 0.43265(16) 0.32583(5) 0.0207(3) Uani 1 1 d . . .
H8 H -0.2173 0.5221 0.3043 0.029(4) Uiso 1 1 calc R . .
C9 C -0.08444(10) 0.29891(19) 0.28908(5) 0.0262(3) Uani 1 1 d . . .
H9A H -0.0357 0.2411 0.3041 0.069(7) Uiso 1 1 calc R . .
H9B H -0.0669 0.4076 0.2794 0.064(7) Uiso 1 1 calc R . .
H9C H -0.1063 0.2393 0.2603 0.073(7) Uiso 1 1 calc R . .
C10 C -0.10545(8) 0.07162(16) 0.37475(5) 0.0167(3) Uani 1 1 d . . .
H10A H -0.1326 -0.0004 0.3981 0.016(4) Uiso 1 1 calc R . .
H10B H -0.0946 0.0077 0.3453 0.018(4) Uiso 1 1 calc R . .
C11 C 0.03019(9) 0.33572(17) 0.45527(5) 0.0188(3) Uani 1 1 d . . .
C12 C 0.14101(9) 0.46408(17) 0.48173(5) 0.0232(3) Uani 1 1 d . . .
H12 H 0.1934 0.4881 0.4986 0.027(4) Uiso 1 1 calc R . .
C13 C 0.09642(9) 0.56906(18) 0.45320(5) 0.0237(3) Uani 1 1 d . . .
H13 H 0.1111 0.6780 0.4463 0.039(5) Uiso 1 1 calc R . .
C14 C -0.04300(10) 0.55511(18) 0.40488(6) 0.0272(3) Uani 1 1 d . . .
H14A H -0.0859 0.4714 0.3978 0.043(5) Uiso 1 1 calc R . .
H14B H -0.0203 0.5929 0.3744 0.059(6) Uiso 1 1 calc R . .
H14C H -0.0689 0.6463 0.4215 0.060(6) Uiso 1 1 calc R . .
C15 C -0.03604(8) 0.20969(16) 0.44465(5) 0.0166(3) Uani 1 1 d . . .
H15A H -0.0325 0.1256 0.4703 0.014(3) Uiso 1 1 calc R . .
H15B H -0.0929 0.2600 0.4448 0.018(4) Uiso 1 1 calc R . .
C16 C 0.57870(8) 1.07203(16) 0.36055(5) 0.0177(3) Uani 1 1 d . . .
C17 C 0.67275(9) 1.04937(16) 0.30465(5) 0.0182(3) Uani 1 1 d . . .
H17 H 0.7182 1.0150 0.2858 0.029(4) Uiso 1 1 calc R . .
C18 C 0.62085(9) 1.17999(16) 0.29682(5) 0.0182(3) Uani 1 1 d . . .
C19 C 0.68237(9) 0.83979(17) 0.37076(5) 0.0228(3) Uani 1 1 d . . .
H19A H 0.7258 0.7919 0.3510 0.043(5) Uiso 1 1 calc R . .
H19B H 0.6382 0.7592 0.3761 0.036(5) Uiso 1 1 calc R . .
H19C H 0.7083 0.8743 0.4022 0.034(5) Uiso 1 1 calc R . .
C20 C 0.53505(9) 1.03427(16) 0.40605(5) 0.0195(3) Uani 1 1 d . . .
H20A H 0.5780 1.0166 0.4330 0.022(4) Uiso 1 1 calc R . .
H20B H 0.4996 1.1277 0.4148 0.022(4) Uiso 1 1 calc R . .
C21 C 0.53903(9) 0.74111(16) 0.47149(5) 0.0181(3) Uani 1 1 d . . .
C22 C 0.65213(9) 0.68536(18) 0.51462(6) 0.0261(3) Uani 1 1 d . . .
H22 H 0.6990 0.6954 0.5374 0.031(4) Uiso 1 1 calc R . .
C23 C 0.63534(9) 0.55258(18) 0.48670(6) 0.0251(3) Uani 1 1 d . . .
H23 H 0.6669 0.4547 0.4865 0.031(5) Uiso 1 1 calc R . .
C24 C 0.52152(10) 0.48510(18) 0.42232(6) 0.0292(3) Uani 1 1 d . . .
H24A H 0.4650 0.4561 0.4326 0.047(5) Uiso 1 1 calc R . .
H24B H 0.5551 0.3865 0.4186 0.072(7) Uiso 1 1 calc R . .
H24C H 0.5164 0.5427 0.3912 0.065(7) Uiso 1 1 calc R . .
C25 C 0.46322(8) 0.82372(16) 0.44890(5) 0.0181(3) Uani 1 1 d . . .
H25A H 0.4156 0.7459 0.4456 0.020(4) Uiso 1 1 calc R . .
H25B H 0.4461 0.9134 0.4702 0.019(4) Uiso 1 1 calc R . .
C26 C 0.35057(9) 0.78425(17) 0.36180(5) 0.0190(3) Uani 1 1 d . . .
C27 C 0.26019(9) 0.59057(18) 0.36548(5) 0.0230(3) Uani 1 1 d . . .
H27 H 0.2130 0.5284 0.3746 0.029(4) Uiso 1 1 calc R . .
C28 C 0.31591(9) 0.54502(18) 0.33205(5) 0.0252(3) Uani 1 1 d . . .
H28 H 0.3152 0.4471 0.3139 0.035(5) Uiso 1 1 calc R . .
C29 C 0.44405(10) 0.6781(2) 0.29777(6) 0.0328(4) Uani 1 1 d . . .
H29A H 0.4269 0.7402 0.2686 0.060(7) Uiso 1 1 calc R . .
H29B H 0.4606 0.5685 0.2884 0.053(6) Uiso 1 1 calc R . .
H29C H 0.4922 0.7318 0.3149 0.038(5) Uiso 1 1 calc R . .
C30 C 0.40159(9) 0.93227(16) 0.37305(5) 0.0202(3) Uani 1 1 d . . .
H30A H 0.4145 0.9878 0.3424 0.023(4) Uiso 1 1 calc R . .
H30B H 0.3686 1.0077 0.3927 0.022(4) Uiso 1 1 calc R . .
B B 0.22948(10) 0.94740(19) 0.49760(6) 0.0187(3) Uani 1 1 d . . .
O5 O 0.22410(6) 0.96681(12) 0.44837(3) 0.0214(2) Uani 1 1 d . . .
H5O H 0.2441 0.8847 0.4350 0.046(6) Uiso 1 1 calc R . .
O6 O 0.19158(6) 1.05853(12) 0.52660(4) 0.0232(2) Uani 1 1 d . . .
H6O H 0.1662 1.1283 0.5091 0.053(6) Uiso 1 1 calc R . .
O7 O 0.26916(7) 0.81673(12) 0.51832(4) 0.0247(2) Uani 1 1 d . . .
H7O H 0.2564 0.8090 0.5475 0.053(6) Uiso 1 1 calc R . .

loop_
_atom_site_aniso_label
_atom_site_aniso_U_11
_atom_site_aniso_U_22
_atom_site_aniso_U_33
_atom_site_aniso_U_23
_atom_site_aniso_U_13
_atom_site_aniso_U_12
O1 0.0353(6) 0.0272(6) 0.0254(6) -0.0022(4) 0.0144(5) 0.0035(5)
O2 0.0449(7) 0.0231(6) 0.0417(7) -0.0104(5) 0.0157(6) -0.0121(5)
O3 0.0357(6) 0.0229(5) 0.0223(5) 0.0004(4) 0.0135(5) -0.0025(4)
O4 0.0413(7) 0.0239(6) 0.0374(6) 0.0086(5) 0.0090(5) 0.0104(5)
N1 0.0202(6) 0.0149(6) 0.0210(6) 0.0009(4) 0.0037(5) -0.0004(5)
N2 0.0182(6) 0.0167(6) 0.0203(6) 0.0007(4) 0.0038(5) 0.0016(4)
N3 0.0197(6) 0.0187(6) 0.0176(6) 0.0016(4) 0.0025(5) 0.0007(4)
N4 0.0175(6) 0.0185(6) 0.0187(6) 0.0008(5) 0.0023(4) 0.0000(5)
N5 0.0213(6) 0.0180(6) 0.0233(6) -0.0018(5) 0.0031(5) -0.0024(5)
N6 0.0202(6) 0.0206(6) 0.0278(7) -0.0051(5) 0.0002(5) 0.0027(5)
N7 0.0273(7) 0.0203(6) 0.0231(6) -0.0026(5) 0.0060(5) 0.0009(5)
N8 0.0151(5) 0.0140(5) 0.0164(5) -0.0012(4) 0.0023(4) 0.0007(4)
N9 0.0190(6) 0.0143(5) 0.0191(6) -0.0015(4) 0.0039(4) -0.0026(4)
N10 0.0207(6) 0.0153(6) 0.0217(6) -0.0021(4) 0.0053(5) -0.0029(5)
N11 0.0226(6) 0.0140(6) 0.0266(6) -0.0013(5) 0.0088(5) -0.0010(5)
N12 0.0207(6) 0.0194(6) 0.0266(6) -0.0027(5) 0.0037(5) 0.0007(5)
N13 0.0238(6) 0.0239(6) 0.0210(6) -0.0048(5) 0.0074(5) -0.0036(5)
N14 0.0191(6) 0.0219(6) 0.0200(6) -0.0017(5) 0.0040(5) -0.0023(5)
N15 0.0265(6) 0.0182(6) 0.0200(6) -0.0011(5) 0.0049(5) -0.0019(5)
N16 0.0190(6) 0.0150(6) 0.0182(6) -0.0002(4) 0.0050(4) -0.0042(4)
C1 0.0154(6) 0.0149(6) 0.0199(7) 0.0027(5) 0.0019(5) 0.0016(5)
C2 0.0201(7) 0.0157(7) 0.0189(7) -0.0006(5) 0.0031(5) 0.0017(5)
C3 0.0206(7) 0.0199(7) 0.0193(7) 0.0020(5) 0.0057(5) 0.0008(5)
C4 0.0294(8) 0.0168(7) 0.0316(8) -0.0019(6) 0.0076(6) -0.0067(6)
C5 0.0185(6) 0.0145(6) 0.0184(6) 0.0020(5) 0.0028(5) 0.0018(5)
C6 0.0169(6) 0.0167(6) 0.0163(6) -0.0001(5) 0.0008(5) -0.0026(5)
C7 0.0183(7) 0.0187(7) 0.0243(7) 0.0003(5) 0.0008(5) 0.0031(5)
C8 0.0234(7) 0.0167(7) 0.0218(7) 0.0025(5) 0.0000(6) 0.0022(5)
C9 0.0284(8) 0.0283(8) 0.0230(7) 0.0053(6) 0.0109(6) 0.0038(6)
C10 0.0174(6) 0.0145(6) 0.0182(6) -0.0010(5) 0.0019(5) -0.0011(5)
C11 0.0190(7) 0.0201(7) 0.0175(7) -0.0041(5) 0.0048(5) 0.0010(5)
C12 0.0161(7) 0.0219(7) 0.0317(8) -0.0083(6) 0.0020(6) -0.0004(6)
C13 0.0211(7) 0.0209(7) 0.0296(8) -0.0049(6) 0.0064(6) -0.0041(6)
C14 0.0314(8) 0.0211(8) 0.0285(8) 0.0056(6) -0.0047(6) -0.0040(6)
C15 0.0182(6) 0.0153(6) 0.0165(6) -0.0002(5) 0.0028(5) 0.0009(5)
C16 0.0192(7) 0.0138(6) 0.0204(7) -0.0040(5) 0.0045(5) -0.0043(5)
C17 0.0198(7) 0.0171(7) 0.0180(6) -0.0035(5) 0.0047(5) -0.0032(5)
C18 0.0216(7) 0.0153(7) 0.0180(7) -0.0012(5) 0.0037(5) -0.0030(5)
C19 0.0247(7) 0.0194(7) 0.0246(7) 0.0032(6) 0.0038(6) 0.0016(6)
C20 0.0237(7) 0.0152(6) 0.0203(7) -0.0031(5) 0.0074(6) -0.0045(5)
C21 0.0209(7) 0.0142(6) 0.0199(7) 0.0000(5) 0.0080(5) -0.0012(5)
C22 0.0212(7) 0.0256(8) 0.0314(8) 0.0008(6) 0.0028(6) 0.0037(6)
C23 0.0218(7) 0.0197(7) 0.0347(8) 0.0031(6) 0.0101(6) 0.0038(6)
C24 0.0344(9) 0.0181(7) 0.0358(9) -0.0084(6) 0.0091(7) -0.0048(6)
C25 0.0195(7) 0.0153(6) 0.0200(7) -0.0007(5) 0.0065(5) -0.0019(5)
C26 0.0198(7) 0.0198(7) 0.0176(6) -0.0004(5) 0.0024(5) 0.0005(5)
C27 0.0220(7) 0.0241(7) 0.0230(7) -0.0026(6) 0.0033(6) -0.0067(6)
C28 0.0281(8) 0.0229(7) 0.0247(7) -0.0060(6) 0.0030(6) -0.0058(6)
C29 0.0301(8) 0.0398(10) 0.0299(9) -0.0106(7) 0.0150(7) -0.0092(7)
C30 0.0214(7) 0.0173(7) 0.0223(7) 0.0010(5) 0.0048(6) -0.0012(5)
B 0.0162(7) 0.0200(8) 0.0202(8) 0.0004(6) 0.0027(6) -0.0042(6)
O5 0.0227(5) 0.0222(5) 0.0196(5) -0.0003(4) 0.0033(4) 0.0047(4)
O6 0.0279(6) 0.0205(5) 0.0216(5) 0.0019(4) 0.0040(4) 0.0043(4)
O7 0.0300(6) 0.0219(5) 0.0227(5) 0.0023(4) 0.0073(4) 0.0057(4)

loop_
_geom_bond_atom_site_label_1
_geom_bond_atom_site_label_2
_geom_bond_distance
_geom_bond_site_symmetry_2
_geom_bond_publ_flag
O1 N7 1.2365(15) . ?
O2 N7 1.2261(16) . ?
O3 N15 1.2420(15) . ?
O4 N15 1.2209(16) . ?
N1 C3 1.3570(17) . ?
N1 C1 1.3731(17) . ?
N1 C4 1.4642(18) . ?
N2 C1 1.3150(17) . ?
N2 C2 1.3570(17) . ?
N3 C6 1.3587(17) . ?
N3 C8 1.3723(17) . ?
N3 C9 1.4577(18) . ?
N4 C6 1.3241(17) . ?
N4 C7 1.3751(18) . ?
N5 C11 1.3613(18) . ?
N5 C13 1.3691(18) . ?
N5 C14 1.4589(19) . ?
N6 C11 1.3202(18) . ?
N6 C12 1.3801(19) . ?
N7 C2 1.4301(18) . ?
N8 C5 1.4666(16) . ?
N8 C10 1.4802(17) . ?
N8 C15 1.4826(16) . ?
N9 C17 1.3542(17) . ?
N9 C16 1.3730(17) . ?
N9 C19 1.4613(18) . ?
N10 C16 1.3167(18) . ?
N10 C18 1.3630(17) . ?
N11 C21 1.3623(17) . ?
N11 C23 1.3745(19) . ?
N11 C24 1.4546(19) . ?
N12 C21 1.3246(18) . ?
N12 C22 1.3768(18) . ?
N13 C26 1.3599(17) . ?
N13 C28 1.3710(19) . ?
N13 C29 1.4571(18) . ?
N14 C26 1.3186(18) . ?
N14 C27 1.3774(18) . ?
N15 C18 1.4283(17) . ?
N16 C20 1.4729(17) . ?
N16 C30 1.4767(18) . ?
N16 C25 1.4864(17) . ?
C1 C5 1.4918(18) . ?
C2 C3 1.3643(19) . ?
C3 H3 0.9500 . ?
C4 H4A 0.9800 . ?
C4 H4B 0.9800 . ?
C4 H4C 0.9800 . ?
C5 H5A 0.9900 . ?
C5 H5B 0.9900 . ?
C6 C10 1.4924(18) . ?
C7 C8 1.356(2) . ?
C7 H7 0.9500 . ?
C8 H8 0.9500 . ?
C9 H9A 0.9800 . ?
C9 H9B 0.9800 . ?
C9 H9C 0.9800 . ?
C10 H10A 0.9900 . ?
C10 H10B 0.9900 . ?
C11 C15 1.4940(18) . ?
C12 C13 1.345(2) . ?
C12 H12 0.9500 . ?
C13 H13 0.9500 . ?
C14 H14A 0.9800 . ?
C14 H14B 0.9800 . ?
C14 H14C 0.9800 . ?
C15 H15A 0.9900 . ?
C15 H15B 0.9900 . ?
C16 C20 1.4926(18) . ?
C17 C18 1.3652(19) . ?
C17 H17 0.9500 . ?
C19 H19A 0.9800 . ?
C19 H19B 0.9800 . ?
C19 H19C 0.9800 . ?
C20 H20A 0.9900 . ?
C20 H20B 0.9900 . ?
C21 C25 1.4873(19) . ?
C22 C23 1.357(2) . ?
C22 H22 0.9500 . ?
C23 H23 0.9500 . ?
C24 H24A 0.9800 . ?
C24 H24B 0.9800 . ?
C24 H24C 0.9800 . ?
C25 H25A 0.9900 . ?
C25 H25B 0.9900 . ?
C26 C30 1.4879(19) . ?
C27 C28 1.358(2) . ?
C27 H27 0.9500 . ?
C28 H28 0.9500 . ?
C29 H29A 0.9800 . ?
C29 H29B 0.9800 . ?
C29 H29C 0.9800 . ?
C30 H30A 0.9900 . ?
C30 H30B 0.9900 . ?
B O7 1.3587(19) . ?
B O5 1.3632(18) . ?
B O6 1.3730(18) . ?
O5 H5O 0.8400 . ?
O6 H6O 0.8400 . ?
O7 H7O 0.8400 . ?

loop_
_cod_related_entry_id
_cod_related_entry_database
_cod_related_entry_code
1 ChemSpider 21150447
